data_2220648
loop_
_publ_author_name
'Wan Saffiee, Wan Ainna Mardhiah'
'Idris, Azila'
'Aiyub, Zaharah'
'Abdullah, Zanariah'
'Ng, Seik Weng'

_publ_section_title
;
 <i>N</i>-(Quinoxalin-2-yl)-4-toluidine
;
_journal_coeditor_code TK2339
_journal_issue 1
_journal_name_full 'Acta Crystallographica Section E'
_journal_page_first o93
_journal_paper_doi 10.1107/S1600536808041160
_journal_volume 65
_journal_year 2009
_chemical_formula_iupac 'C15 H13 N3'
_chemical_formula_moiety 'C15 H13 N3'
_chemical_formula_sum 'C15 H13 N3'
_chemical_formula_weight 235.28
_chemical_name_systematic
;
<i>N</i>-(Quinoxalin-2-yl)-4-toluidine
;
_space_group_IT_number 61
_symmetry_cell_setting orthorhombic
_symmetry_space_group_name_Hall '-P 2ac 2ab'
_symmetry_space_group_name_H-M 'P b c a'
_atom_sites_solution_hydrogens geom
_atom_sites_solution_primary direct
_atom_sites_solution_secondary difmap
_audit_creation_method SHELXL-97
_cell_angle_alpha 90.00
_cell_angle_beta 90.00
_cell_angle_gamma 90.00
_cell_formula_units_Z 16
_cell_length_a 12.2081(9)
_cell_length_b 11.3720(9)
_cell_length_c 35.097(3)
_cell_measurement_reflns_used 3585
_cell_measurement_temperature 100(2)
_cell_measurement_theta_max 27.6
_cell_measurement_theta_min 2.5
_cell_volume 4872.5(7)
_computing_cell_refinement 'SAINT (Bruker, 2007)'
_computing_data_collection 'APEX2 (Bruker, 2007)'
_computing_data_reduction 'SAINT (Bruker, 2007)'
_computing_molecular_graphics 'X-Seed (Barbour, 2001)'
_computing_publication_material 'publCIF (Westrip, 2009)'
_computing_structure_refinement 'SHELXL97 (Sheldrick, 2008)'
_computing_structure_solution 'SHELXS97 (Sheldrick, 2008)'
_diffrn_ambient_temperature 100(2)
_diffrn_measured_fraction_theta_full 0.998
_diffrn_measured_fraction_theta_max 0.998
_diffrn_measurement_device_type 'Bruker SMART APEX diffractometer'
_diffrn_measurement_method '\w scans'
_diffrn_radiation_monochromator graphite
_diffrn_radiation_source 'fine-focus sealed tube'
_diffrn_radiation_type MoK\a
_diffrn_radiation_wavelength 0.71073
_diffrn_reflns_av_R_equivalents 0.0509
_diffrn_reflns_av_sigmaI/netI 0.0396
_diffrn_reflns_limit_h_max 15
_diffrn_reflns_limit_h_min -15
_diffrn_reflns_limit_k_max 9
_diffrn_reflns_limit_k_min -14
_diffrn_reflns_limit_l_max 45
_diffrn_reflns_limit_l_min -45
_diffrn_reflns_number 26747
_diffrn_reflns_theta_full 27.50
_diffrn_reflns_theta_max 27.50
_diffrn_reflns_theta_min 1.16
_diffrn_standards_decay_% 0
_diffrn_standards_interval_count 0
_diffrn_standards_interval_time 0
_diffrn_standards_number 0
_exptl_absorpt_coefficient_mu 0.079
_exptl_absorpt_correction_type none
_exptl_crystal_colour Yellow
_exptl_crystal_density_diffrn 1.283
_exptl_crystal_density_method 'not measured'
_exptl_crystal_description Block
_exptl_crystal_F_000 1984
_exptl_crystal_size_max 0.40
_exptl_crystal_size_mid 0.15
_exptl_crystal_size_min 0.05
_refine_diff_density_max 0.245
_refine_diff_density_min -0.253
_refine_ls_extinction_method none
_refine_ls_goodness_of_fit_ref 1.027
_refine_ls_hydrogen_treatment mixed
_refine_ls_matrix_type full
_refine_ls_number_parameters 335
_refine_ls_number_reflns 5592
_refine_ls_number_restraints 2
_refine_ls_restrained_S_all 1.027
_refine_ls_R_factor_all 0.0657
_refine_ls_R_factor_gt 0.0414
_refine_ls_shift/su_max 0.001
_refine_ls_shift/su_mean 0.001
_refine_ls_structure_factor_coef Fsqd
_refine_ls_weighting_details 'calc w=1/[\s^2^(Fo^2^)+(0.0453P)^2^+2.0270P] where P=(Fo^2^+2Fc^2^)/3'
_refine_ls_weighting_scheme calc
_refine_ls_wR_factor_gt 0.0935
_refine_ls_wR_factor_ref 0.1118
_reflns_number_gt 4089
_reflns_number_total 5592
_reflns_threshold_expression I>2\s(I)
_cod_data_source_file tk2339.cif
_cod_data_source_block I
_cod_depositor_comments
;
The following automatic conversions were performed:
'_symmetry_cell_setting' value 'Orthorhombic' changed to 'orthorhombic'
according to '/home/saulius/struct/CIF-dictionaries/cif_core.dic'
dictionary named 'cif_core.dic' version 2.4.1 from
2010-06-29.

'_exptl_absorpt_correction_type' value 'None' changed to
'none' according to '/home/saulius/struct/CIF-dictionaries/cif_core.dic'
dictionary named 'cif_core.dic' version 2.4.1 from 2010-06-29.

Automatic conversion script
Id: cif_fix_enum 1527 2010-12-29 10:47:43Z saulius 

The following automatic conversions were performed:

'_symmetry_cell_setting' value 'Orthorhombic' changed to
'orthorhombic' according to
/home/saulius/struct/CIF-dictionaries/cif_core.dic dictionary named
'cif_core.dic' version 2.4.1 from
2010-06-29.

'_exptl_absorpt_correction_type' value 'None' changed to
'none' according to
/home/saulius/struct/CIF-dictionaries/cif_core.dic dictionary named
'cif_core.dic' version 2.4.1 from 2010-06-29.

Automatic conversion script
Id: cif_fix_values 1715 2011-07-08 13:25:40Z adriana 
;
_cod_original_cell_volume 4872.5(6)
_cod_database_code 2220648
_cod_database_fobs_code 2220648

loop_
_symmetry_equiv_pos_as_xyz
'x, y, z'
'-x+1/2, -y, z+1/2'
'-x, y+1/2, -z+1/2'
'x+1/2, -y+1/2, -z'
'-x, -y, -z'
'x-1/2, y, -z-1/2'
'x, -y-1/2, z-1/2'
'-x-1/2, y-1/2, z'

loop_
_atom_site_type_symbol
_atom_site_label
_atom_site_fract_x
_atom_site_fract_y
_atom_site_fract_z
_atom_site_U_iso_or_equiv
_atom_site_adp_type
_atom_site_calc_flag
_atom_site_refinement_flags
_atom_site_occupancy
_atom_site_disorder_assembly
_atom_site_disorder_group
N N1 0.48774(11) 0.63997(12) 0.55869(4) 0.0200(3) Uani d D 1 . .
N N2 0.54428(10) 0.38803(11) 0.61730(3) 0.0183(3) Uani d . 1 . .
N N3 0.41112(10) 0.45078(11) 0.55410(3) 0.0169(3) Uani d . 1 . .
N N4 0.78134(10) 0.95678(12) 0.67401(4) 0.0194(3) Uani d D 1 . .
N N5 0.57078(11) 0.78948(12) 0.62719(4) 0.0207(3) Uani d . 1 . .
N N6 0.59133(10) 0.96931(11) 0.68290(3) 0.0183(3) Uani d . 1 . .
C C1 0.47718(12) 0.52591(13) 0.57059(4) 0.0166(3) Uani d . 1 . .
C C2 0.54419(12) 0.49311(14) 0.60265(4) 0.0188(3) Uani d . 1 . .
H H2 0.5906 0.5510 0.6136 0.023 Uiso calc R 1 . .
C C3 0.47637(12) 0.30629(13) 0.60042(4) 0.0164(3) Uani d . 1 . .
C C4 0.47172(12) 0.19136(14) 0.61498(4) 0.0193(3) Uani d . 1 . .
H H4A 0.5162 0.1697 0.6361 0.023 Uiso calc R 1 . .
C C5 0.40277(13) 0.11048(14) 0.59870(4) 0.0217(3) Uani d . 1 . .
H H5 0.3993 0.0328 0.6086 0.026 Uiso calc R 1 . .
C C6 0.33726(13) 0.14250(14) 0.56743(4) 0.0220(3) Uani d . 1 . .
H H6 0.2897 0.0859 0.5563 0.026 Uiso calc R 1 . .
C C7 0.34082(12) 0.25413(14) 0.55266(4) 0.0204(3) Uani d . 1 . .
H H7 0.2964 0.2741 0.5314 0.024 Uiso calc R 1 . .
C C8 0.41034(12) 0.33894(13) 0.56900(4) 0.0166(3) Uani d . 1 . .
C C9 0.43642(12) 0.69945(14) 0.52834(4) 0.0178(3) Uani d . 1 . .
C C10 0.38087(12) 0.64377(14) 0.49874(4) 0.0182(3) Uani d . 1 . .
H H10 0.3741 0.5606 0.4983 0.022 Uiso calc R 1 . .
C C11 0.33549(13) 0.71156(14) 0.46985(4) 0.0205(3) Uani d . 1 . .
H H11 0.2981 0.6731 0.4497 0.025 Uiso calc R 1 . .
C C12 0.34273(12) 0.83326(14) 0.46935(4) 0.0194(3) Uani d . 1 . .
C C13 0.39785(13) 0.88706(14) 0.49930(5) 0.0222(3) Uani d . 1 . .
H H13 0.4036 0.9704 0.4999 0.027 Uiso calc R 1 . .
C C14 0.44450(13) 0.82189(14) 0.52828(5) 0.0222(3) Uani d . 1 . .
H H14 0.4823 0.8607 0.5483 0.027 Uiso calc R 1 . .
C C15 0.29166(14) 0.90520(15) 0.43798(5) 0.0269(4) Uani d . 1 . .
H H15A 0.3407 0.9702 0.4312 0.040 Uiso calc R 1 . .
H H15B 0.2213 0.9369 0.4467 0.040 Uiso calc R 1 . .
H H15C 0.2797 0.8553 0.4156 0.040 Uiso calc R 1 . .
C C16 0.67680(13) 0.92171(13) 0.66615(4) 0.0174(3) Uani d . 1 . .
C C17 0.66505(13) 0.83080(14) 0.63794(4) 0.0198(3) Uani d . 1 . .
H H17 0.7294 0.7994 0.6266 0.024 Uiso calc R 1 . .
C C18 0.47952(13) 0.83502(14) 0.64525(4) 0.0190(3) Uani d . 1 . .
C C19 0.37461(14) 0.79237(15) 0.63617(5) 0.0247(4) Uani d . 1 . .
H H19 0.3666 0.7318 0.6177 0.030 Uiso calc R 1 . .
C C20 0.28394(14) 0.83771(16) 0.65375(5) 0.0274(4) Uani d . 1 . .
H H20 0.2133 0.8084 0.6475 0.033 Uiso calc R 1 . .
C C21 0.29513(13) 0.92756(16) 0.68096(5) 0.0265(4) Uani d . 1 . .
H H21 0.2317 0.9591 0.6929 0.032 Uiso calc R 1 . .
C C22 0.39656(13) 0.97021(15) 0.69051(4) 0.0226(4) Uani d . 1 . .
H H22 0.4032 1.0306 0.7091 0.027 Uiso calc R 1 . .
C C23 0.49085(12) 0.92445(14) 0.67284(4) 0.0178(3) Uani d . 1 . .
C C24 0.81936(13) 1.04794(13) 0.69774(4) 0.0177(3) Uani d . 1 . .
C C25 0.75245(13) 1.11936(15) 0.72024(4) 0.0233(4) Uani d . 1 . .
H H25 0.6753 1.1083 0.7203 0.028 Uiso calc R 1 . .
C C26 0.79967(13) 1.20656(15) 0.74242(5) 0.0242(4) Uani d . 1 . .
H H26 0.7535 1.2550 0.7575 0.029 Uiso calc R 1 . .
C C27 0.91210(13) 1.22577(14) 0.74339(4) 0.0202(3) Uani d . 1 . .
C C28 0.97681(12) 1.15459(14) 0.72058(4) 0.0191(3) Uani d . 1 . .
H H28 1.0539 1.1662 0.7204 0.023 Uiso calc R 1 . .
C C29 0.93207(12) 1.06744(14) 0.69819(4) 0.0180(3) Uani d . 1 . .
H H29 0.9786 1.0200 0.6829 0.022 Uiso calc R 1 . .
C C30 0.96087(14) 1.31961(15) 0.76827(5) 0.0263(4) Uani d . 1 . .
H H30A 1.0407 1.3193 0.7654 0.040 Uiso calc R 1 . .
H H30B 0.9417 1.3042 0.7949 0.040 Uiso calc R 1 . .
H H30C 0.9320 1.3965 0.7607 0.040 Uiso calc R 1 . .
H H1 0.5235(14) 0.6854(15) 0.5750(5) 0.038(6) Uiso d D 1 . .
H H4 0.8327(12) 0.9193(14) 0.6617(5) 0.027(5) Uiso d D 1 . .

loop_
_atom_site_aniso_label
_atom_site_aniso_U_11
_atom_site_aniso_U_22
_atom_site_aniso_U_33
_atom_site_aniso_U_12
_atom_site_aniso_U_13
_atom_site_aniso_U_23
N1 0.0240(7) 0.0156(7) 0.0204(6) -0.0025(6) -0.0051(5) 0.0004(5)
N2 0.0179(6) 0.0195(7) 0.0176(6) -0.0004(5) -0.0005(5) -0.0004(5)
N3 0.0164(6) 0.0162(7) 0.0181(6) 0.0003(5) 0.0000(5) 0.0003(5)
N4 0.0166(6) 0.0193(7) 0.0223(7) -0.0015(6) 0.0030(5) -0.0053(5)
N5 0.0234(7) 0.0180(7) 0.0208(6) -0.0017(6) -0.0018(5) -0.0008(5)
N6 0.0181(6) 0.0189(7) 0.0179(6) -0.0022(5) -0.0003(5) -0.0008(5)
C1 0.0162(7) 0.0163(8) 0.0174(7) 0.0000(6) 0.0021(6) -0.0006(6)
C2 0.0190(7) 0.0195(8) 0.0180(7) -0.0029(6) 0.0000(6) -0.0020(6)
C3 0.0147(7) 0.0180(8) 0.0164(7) 0.0002(6) 0.0024(6) -0.0010(6)
C4 0.0198(7) 0.0204(8) 0.0177(7) 0.0030(6) -0.0010(6) 0.0023(6)
C5 0.0244(8) 0.0166(8) 0.0240(8) 0.0013(7) 0.0004(7) 0.0029(7)
C6 0.0214(8) 0.0187(8) 0.0259(8) -0.0028(7) -0.0023(6) -0.0023(7)
C7 0.0190(8) 0.0210(8) 0.0211(7) -0.0004(7) -0.0038(6) 0.0001(6)
C8 0.0152(7) 0.0172(8) 0.0174(7) 0.0014(6) 0.0015(6) 0.0002(6)
C9 0.0167(7) 0.0184(8) 0.0182(7) 0.0003(6) 0.0028(6) 0.0011(6)
C10 0.0205(8) 0.0146(8) 0.0194(7) 0.0006(6) 0.0032(6) -0.0017(6)
C11 0.0219(8) 0.0229(9) 0.0167(7) 0.0023(7) 0.0009(6) -0.0016(6)
C12 0.0183(7) 0.0193(8) 0.0206(7) 0.0029(6) 0.0045(6) 0.0016(6)
C13 0.0242(8) 0.0151(8) 0.0273(8) -0.0022(6) 0.0021(7) 0.0019(7)
C14 0.0233(8) 0.0197(8) 0.0235(8) -0.0045(7) -0.0021(6) -0.0007(7)
C15 0.0292(9) 0.0241(9) 0.0273(9) 0.0034(7) -0.0026(7) 0.0043(7)
C16 0.0198(7) 0.0155(8) 0.0169(7) -0.0025(6) 0.0003(6) 0.0019(6)
C17 0.0223(8) 0.0177(8) 0.0195(7) -0.0003(7) 0.0012(6) -0.0019(6)
C18 0.0225(8) 0.0172(8) 0.0175(7) -0.0023(7) -0.0026(6) 0.0030(6)
C19 0.0277(9) 0.0235(9) 0.0228(8) -0.0052(7) -0.0056(7) -0.0009(7)
C20 0.0196(8) 0.0334(10) 0.0292(9) -0.0080(7) -0.0048(7) 0.0012(8)
C21 0.0199(8) 0.0326(10) 0.0270(8) -0.0012(7) 0.0014(7) 0.0003(7)
C22 0.0218(8) 0.0241(9) 0.0219(8) -0.0012(7) 0.0002(6) -0.0020(7)
C23 0.0205(8) 0.0171(8) 0.0159(7) -0.0023(6) -0.0020(6) 0.0027(6)
C24 0.0211(7) 0.0161(8) 0.0159(7) -0.0018(6) -0.0009(6) 0.0008(6)
C25 0.0167(7) 0.0251(9) 0.0280(8) -0.0019(7) 0.0019(7) -0.0059(7)
C26 0.0220(8) 0.0236(9) 0.0269(8) -0.0008(7) 0.0032(7) -0.0091(7)
C27 0.0228(8) 0.0184(8) 0.0195(7) -0.0041(6) -0.0028(6) 0.0009(6)
C28 0.0169(7) 0.0220(8) 0.0184(7) -0.0028(6) -0.0018(6) 0.0038(6)
C29 0.0189(7) 0.0183(8) 0.0167(7) 0.0029(6) 0.0001(6) 0.0011(6)
C30 0.0252(8) 0.0270(9) 0.0269(8) -0.0060(7) -0.0014(7) -0.0060(7)

loop_
_atom_type_symbol
_atom_type_description
_atom_type_scat_dispersion_real
_atom_type_scat_dispersion_imag
_atom_type_scat_source
C C 0.0033 0.0016 'International Tables Vol C Tables 4.2.6.8 and 6.1.1.4'
H H 0.0000 0.0000 'International Tables Vol C Tables 4.2.6.8 and 6.1.1.4'
N N 0.0061 0.0033 'International Tables Vol C Tables 4.2.6.8 and 6.1.1.4'

loop_
_geom_angle_atom_site_label_1
_geom_angle_atom_site_label_2
_geom_angle_atom_site_label_3
_geom_angle_site_symmetry_1
_geom_angle_site_symmetry_3
_geom_angle
_geom_angle_publ_flag
C1 N1 C9 . . 130.07(13) ?
C1 N1 H1 . . 113.7(13) ?
C9 N1 H1 . . 115.3(13) ?
C2 N2 C3 . . 116.66(13) ?
C1 N3 C8 . . 116.08(13) ?
C16 N4 C24 . . 129.98(13) ?
C16 N4 H4 . . 115.4(12) ?
C24 N4 H4 . . 114.5(12) ?
C17 N5 C18 . . 116.44(13) ?
C16 N6 C23 . . 116.15(13) ?
N3 C1 N1 . . 122.78(14) ?
N3 C1 C2 . . 121.74(14) ?
N1 C1 C2 . . 115.48(13) ?
N2 C2 C1 . . 123.17(14) ?
N2 C2 H2 . . 118.4 ?
C1 C2 H2 . . 118.4 ?
N2 C3 C4 . . 119.67(13) ?
N2 C3 C8 . . 120.02(14) ?
C4 C3 C8 . . 120.31(14) ?
C5 C4 C3 . . 119.80(14) ?
C5 C4 H4A . . 120.1 ?
C3 C4 H4A . . 120.1 ?
C4 C5 C6 . . 120.05(15) ?
C4 C5 H5 . . 120.0 ?
C6 C5 H5 . . 120.0 ?
C7 C6 C5 . . 121.10(15) ?
C7 C6 H6 . . 119.4 ?
C5 C6 H6 . . 119.4 ?
C6 C7 C8 . . 119.96(14) ?
C6 C7 H7 . . 120.0 ?
C8 C7 H7 . . 120.0 ?
N3 C8 C7 . . 118.90(13) ?
N3 C8 C3 . . 122.33(14) ?
C7 C8 C3 . . 118.77(14) ?
C10 C9 C14 . . 119.13(14) ?
C10 C9 N1 . . 124.21(14) ?
C14 C9 N1 . . 116.65(14) ?
C11 C10 C9 . . 119.11(14) ?
C11 C10 H10 . . 120.4 ?
C9 C10 H10 . . 120.4 ?
C12 C11 C10 . . 122.51(15) ?
C12 C11 H11 . . 118.7 ?
C10 C11 H11 . . 118.7 ?
C11 C12 C13 . . 117.42(14) ?
C11 C12 C15 . . 121.65(15) ?
C13 C12 C15 . . 120.93(15) ?
C14 C13 C12 . . 121.35(15) ?
C14 C13 H13 . . 119.3 ?
C12 C13 H13 . . 119.3 ?
C13 C14 C9 . . 120.47(15) ?
C13 C14 H14 . . 119.8 ?
C9 C14 H14 . . 119.8 ?
C12 C15 H15A . . 109.5 ?
C12 C15 H15B . . 109.5 ?
H15A C15 H15B . . 109.5 ?
C12 C15 H15C . . 109.5 ?
H15A C15 H15C . . 109.5 ?
H15B C15 H15C . . 109.5 ?
N6 C16 N4 . . 122.10(14) ?
N6 C16 C17 . . 121.65(14) ?
N4 C16 C17 . . 116.24(14) ?
N5 C17 C16 . . 123.24(14) ?
N5 C17 H17 . . 118.4 ?
C16 C17 H17 . . 118.4 ?
N5 C18 C19 . . 120.06(14) ?
N5 C18 C23 . . 120.37(14) ?
C19 C18 C23 . . 119.57(15) ?
C20 C19 C18 . . 120.31(15) ?
C20 C19 H19 . . 119.8 ?
C18 C19 H19 . . 119.8 ?
C19 C20 C21 . . 120.13(15) ?
C19 C20 H20 . . 119.9 ?
C21 C20 H20 . . 119.9 ?
C22 C21 C20 . . 120.72(16) ?
C22 C21 H21 . . 119.6 ?
C20 C21 H21 . . 119.6 ?
C21 C22 C23 . . 120.01(15) ?
C21 C22 H22 . . 120.0 ?
C23 C22 H22 . . 120.0 ?
N6 C23 C22 . . 118.66(14) ?
N6 C23 C18 . . 122.09(14) ?
C22 C23 C18 . . 119.25(14) ?
C29 C24 C25 . . 118.58(14) ?
C29 C24 N4 . . 116.69(14) ?
C25 C24 N4 . . 124.72(14) ?
C26 C25 C24 . . 119.36(15) ?
C26 C25 H25 . . 120.3 ?
C24 C25 H25 . . 120.3 ?
C25 C26 C27 . . 122.46(15) ?
C25 C26 H26 . . 118.8 ?
C27 C26 H26 . . 118.8 ?
C28 C27 C26 . . 117.18(14) ?
C28 C27 C30 . . 121.66(14) ?
C26 C27 C30 . . 121.15(15) ?
C29 C28 C27 . . 121.58(14) ?
C29 C28 H28 . . 119.2 ?
C27 C28 H28 . . 119.2 ?
C28 C29 C24 . . 120.82(14) ?
C28 C29 H29 . . 119.6 ?
C24 C29 H29 . . 119.6 ?
C27 C30 H30A . . 109.5 ?
C27 C30 H30B . . 109.5 ?
H30A C30 H30B . . 109.5 ?
C27 C30 H30C . . 109.5 ?
H30A C30 H30C . . 109.5 ?
H30B C30 H30C . . 109.5 ?

loop_
_geom_bond_atom_site_label_1
_geom_bond_atom_site_label_2
_geom_bond_site_symmetry_2
_geom_bond_distance
_geom_bond_publ_flag
N1 C1 . 1.369(2) ?
N1 C9 . 1.4090(19) ?
N1 H1 . 0.886(9) ?
N2 C2 . 1.301(2) ?
N2 C3 . 1.3793(19) ?
N3 C1 . 1.3096(19) ?
N3 C8 . 1.3751(19) ?
N4 C16 . 1.365(2) ?
N4 C24 . 1.4084(19) ?
N4 H4 . 0.872(9) ?
N5 C17 . 1.299(2) ?
N5 C18 . 1.382(2) ?
N6 C16 . 1.314(2) ?
N6 C23 . 1.3745(19) ?
C1 C2 . 1.440(2) ?
C2 H2 . 0.9500 ?
C3 C4 . 1.405(2) ?
C3 C8 . 1.415(2) ?
C4 C5 . 1.372(2) ?
C4 H4A . 0.9500 ?
C5 C6 . 1.406(2) ?
C5 H5 . 0.9500 ?
C6 C7 . 1.372(2) ?
C6 H6 . 0.9500 ?
C7 C8 . 1.407(2) ?
C7 H7 . 0.9500 ?
C9 C10 . 1.393(2) ?
C9 C14 . 1.396(2) ?
C10 C11 . 1.389(2) ?
C10 H10 . 0.9500 ?
C11 C12 . 1.387(2) ?
C11 H11 . 0.9500 ?
C12 C13 . 1.390(2) ?
C12 C15 . 1.507(2) ?
C13 C14 . 1.381(2) ?
C13 H13 . 0.9500 ?
C14 H14 . 0.9500 ?
C15 H15A . 0.9800 ?
C15 H15B . 0.9800 ?
C15 H15C . 0.9800 ?
C16 C17 . 1.439(2) ?
C17 H17 . 0.9500 ?
C18 C19 . 1.406(2) ?
C18 C23 . 1.411(2) ?
C19 C20 . 1.368(2) ?
C19 H19 . 0.9500 ?
C20 C21 . 1.405(2) ?
C20 H20 . 0.9500 ?
C21 C22 . 1.371(2) ?
C21 H21 . 0.9500 ?
C22 C23 . 1.407(2) ?
C22 H22 . 0.9500 ?
C24 C29 . 1.394(2) ?
C24 C25 . 1.397(2) ?
C25 C26 . 1.386(2) ?
C25 H25 . 0.9500 ?
C26 C27 . 1.390(2) ?
C26 H26 . 0.9500 ?
C27 C28 . 1.386(2) ?
C27 C30 . 1.502(2) ?
C28 C29 . 1.378(2) ?
C28 H28 . 0.9500 ?
C29 H29 . 0.9500 ?
C30 H30A . 0.9800 ?
C30 H30B . 0.9800 ?
C30 H30C . 0.9800 ?

loop_
_geom_hbond_atom_site_label_D
_geom_hbond_atom_site_label_H
_geom_hbond_atom_site_label_A
_geom_hbond_site_symmetry_A
_geom_hbond_distance_DH
_geom_hbond_distance_HA
_geom_hbond_distance_DA
_geom_hbond_angle_DHA
_geom_hbond_publ_flag
N1 H1 N5 . 0.890(10) 2.260(10) 3.114(2) 163(2) yes
N4 H4 N2 8_765 0.870(10) 2.190(10) 3.017(2) 157(2) yes

loop_
_geom_torsion_atom_site_label_1
_geom_torsion_atom_site_label_2
_geom_torsion_atom_site_label_3
_geom_torsion_atom_site_label_4
_geom_torsion_site_symmetry_1
_geom_torsion_site_symmetry_2
_geom_torsion_site_symmetry_3
_geom_torsion_site_symmetry_4
_geom_torsion
_geom_torsion_publ_flag
C8 N3 C1 N1 . . . . 179.27(13) ?
C8 N3 C1 C2 . . . . -0.5(2) ?
C9 N1 C1 N3 . . . . -0.9(2) ?
C9 N1 C1 C2 . . . . 178.94(14) ?
C3 N2 C2 C1 . . . . 0.4(2) ?
N3 C1 C2 N2 . . . . 0.2(2) ?
N1 C1 C2 N2 . . . . -179.62(14) ?
C2 N2 C3 C4 . . . . -179.47(14) ?
C2 N2 C3 C8 . . . . -0.6(2) ?
N2 C3 C4 C5 . . . . 178.80(14) ?
C8 C3 C4 C5 . . . . -0.1(2) ?
C3 C4 C5 C6 . . . . 0.2(2) ?
C4 C5 C6 C7 . . . . 0.0(2) ?
C5 C6 C7 C8 . . . . -0.4(2) ?
C1 N3 C8 C7 . . . . 179.76(13) ?
C1 N3 C8 C3 . . . . 0.3(2) ?
C6 C7 C8 N3 . . . . -178.90(14) ?
C6 C7 C8 C3 . . . . 0.6(2) ?
N2 C3 C8 N3 . . . . 0.3(2) ?
C4 C3 C8 N3 . . . . 179.13(14) ?
N2 C3 C8 C7 . . . . -179.19(13) ?
C4 C3 C8 C7 . . . . -0.3(2) ?
C1 N1 C9 C10 . . . . -15.1(2) ?
C1 N1 C9 C14 . . . . 166.00(15) ?
C14 C9 C10 C11 . . . . 0.3(2) ?
N1 C9 C10 C11 . . . . -178.57(14) ?
C9 C10 C11 C12 . . . . -0.4(2) ?
C10 C11 C12 C13 . . . . -0.1(2) ?
C10 C11 C12 C15 . . . . -179.21(14) ?
C11 C12 C13 C14 . . . . 0.6(2) ?
C15 C12 C13 C14 . . . . 179.69(15) ?
C12 C13 C14 C9 . . . . -0.6(2) ?
C10 C9 C14 C13 . . . . 0.1(2) ?
N1 C9 C14 C13 . . . . 179.11(14) ?
C23 N6 C16 N4 . . . . -178.95(14) ?
C23 N6 C16 C17 . . . . 2.1(2) ?
C24 N4 C16 N6 . . . . -4.0(3) ?
C24 N4 C16 C17 . . . . 174.97(14) ?
C18 N5 C17 C16 . . . . -1.9(2) ?
N6 C16 C17 N5 . . . . -0.2(2) ?
N4 C16 C17 N5 . . . . -179.18(14) ?
C17 N5 C18 C19 . . . . -177.95(15) ?
C17 N5 C18 C23 . . . . 2.1(2) ?
N5 C18 C19 C20 . . . . -179.52(15) ?
C23 C18 C19 C20 . . . . 0.5(2) ?
C18 C19 C20 C21 . . . . 0.1(3) ?
C19 C20 C21 C22 . . . . -0.6(3) ?
C20 C21 C22 C23 . . . . 0.4(3) ?
C16 N6 C23 C22 . . . . 178.58(14) ?
C16 N6 C23 C18 . . . . -1.9(2) ?
C21 C22 C23 N6 . . . . 179.75(15) ?
C21 C22 C23 C18 . . . . 0.3(2) ?
N5 C18 C23 N6 . . . . -0.2(2) ?
C19 C18 C23 N6 . . . . 179.87(14) ?
N5 C18 C23 C22 . . . . 179.32(14) ?
C19 C18 C23 C22 . . . . -0.7(2) ?
C16 N4 C24 C29 . . . . -176.07(15) ?
C16 N4 C24 C25 . . . . 3.4(3) ?
C29 C24 C25 C26 . . . . -0.4(2) ?
N4 C24 C25 C26 . . . . -179.90(15) ?
C24 C25 C26 C27 . . . . -0.3(3) ?
C25 C26 C27 C28 . . . . 0.9(2) ?
C25 C26 C27 C30 . . . . -178.90(15) ?
C26 C27 C28 C29 . . . . -0.8(2) ?
C30 C27 C28 C29 . . . . 179.05(14) ?
C27 C28 C29 C24 . . . . 0.1(2) ?
C25 C24 C29 C28 . . . . 0.5(2) ?
N4 C24 C29 C28 . . . . -179.91(13) ?
